data_1516101
loop_
_publ_author_name
'Truong, Phong'
'Shanahan, Charles S.'
'Doyle, Michael P.'

_publ_section_title
;
 Divergent stereocontrol of acid catalyzed intramolecular aldol reactions
 of 2,3,7-triketoesters: synthesis of highly functionalized
 cyclopentanones.
;
_journal_issue 14
_journal_name_full 'Organic letters'
_journal_page_first 3608
_journal_page_last 3611
_journal_paper_doi 10.1021/ol301317a
_journal_volume 14
_journal_year 2012
_chemical_formula_moiety 'C20 H18 O5'
_chemical_formula_sum 'C20 H18 O5'
_chemical_formula_weight 338.34
_chemical_name_common diphenyl
_chemical_name_systematic
;
diphenyl
;
_space_group_IT_number 14
_symmetry_cell_setting monoclinic
_symmetry_space_group_name_Hall '-P 2yn'
_symmetry_space_group_name_H-M 'P 1 21/n 1'
_atom_sites_solution_hydrogens geom
_atom_sites_solution_primary direct
_atom_sites_solution_secondary difmap
_audit_creation_method 'SHELXL-97 & ZCIF'
_cell_angle_alpha 90.00
_cell_angle_beta 106.5495(14)
_cell_angle_gamma 90.00
_cell_formula_units_Z 4
_cell_length_a 16.4332(15)
_cell_length_b 5.5136(5)
_cell_length_c 18.3321(17)
_cell_measurement_reflns_used 11898
_cell_measurement_temperature 100(2)
_cell_measurement_theta_max 31.0
_cell_measurement_theta_min 2.3
_cell_volume 1592.2(3)
_computing_cell_refinement Apex2
_computing_data_collection 'Apex2 (Bruker, 2005)'
_computing_data_reduction Apex2
_computing_molecular_graphics 'XSHEL (Bruker, 2004)'
_computing_publication_material SHELXL-97
_computing_structure_refinement 'SHELXL-97 (Sheldrick, 2008)'
_computing_structure_solution 'SHELXS-97 (Sheldrick, 2008)'
_diffrn_ambient_temperature 100(2)
_diffrn_detector 'CCD area detector'
_diffrn_detector_area_resol_mean 11.198
_diffrn_detector_type 'Bruker Smart Apex II'
_diffrn_measured_fraction_theta_full 1.000
_diffrn_measured_fraction_theta_max 1.000
_diffrn_measurement_details
; Measured frames                     366,366,366,720
_diffrn_measurement_frame_width-CCD  -0.5
_diffrn_measurement_total_frames-CCD  1818
_diffrn_measurement_frame_time-CCD    15
_diffrn_measurement_total_time-CCD    10.6
_diffrn_detector_distance-CCD         5.00
_diffrn_measurement_frame_size-CCD    512
;
_diffrn_measurement_device_type 'three-circle diffractometer'
_diffrn_measurement_method '\f and \w scans'
_diffrn_measurement_specimen_support 'MiTeGen loop'
_diffrn_orient_matrix_type standard
_diffrn_orient_matrix_UB_11 -0.0334461
_diffrn_orient_matrix_UB_12 -0.0362244
_diffrn_orient_matrix_UB_13 0.0364733
_diffrn_orient_matrix_UB_21 -0.0533474
_diffrn_orient_matrix_UB_22 0.0481672
_diffrn_orient_matrix_UB_23 -0.0393272
_diffrn_orient_matrix_UB_31 -0.0079283
_diffrn_orient_matrix_UB_32 -0.1710394
_diffrn_orient_matrix_UB_33 -0.0189603
_diffrn_radiation_monochromator graphite
_diffrn_radiation_source 'fine-focus sealed tube'
_diffrn_radiation_type MoK\a
_diffrn_radiation_wavelength 0.71073
_diffrn_reflns_av_R_equivalents 0.0309
_diffrn_reflns_av_sigmaI/netI 0.0250
_diffrn_reflns_limit_h_max 23
_diffrn_reflns_limit_h_min -22
_diffrn_reflns_limit_k_max 7
_diffrn_reflns_limit_k_min -7
_diffrn_reflns_limit_l_max 25
_diffrn_reflns_limit_l_min -25
_diffrn_reflns_number 23378
_diffrn_reflns_theta_full 29.99
_diffrn_reflns_theta_max 29.99
_diffrn_reflns_theta_min 1.97
_diffrn_source_current 30.00
_diffrn_source_voltage 50.00
_diffrn_standards_interval_count '$REMOVE_ENTRY'
_diffrn_standards_interval_time '$REMOVE_ENTRY'
_diffrn_standards_number '$REMOVE_ENTRY'
_exptl_absorpt_coefficient_mu 0.101
_exptl_absorpt_correction_T_max 0.990
_exptl_absorpt_correction_T_min 0.928
_exptl_absorpt_correction_type multi-scan
_exptl_absorpt_process_details 'SADABS (Sheldrick, 1996)'
_exptl_crystal_colour colourless
_exptl_crystal_density_diffrn 1.411
_exptl_crystal_density_method 'not measured'
_exptl_crystal_description prism
_exptl_crystal_F_000 712
_exptl_crystal_size_max 0.53
_exptl_crystal_size_mid 0.27
_exptl_crystal_size_min 0.10
_refine_diff_density_max 0.418
_refine_diff_density_min -0.203
_refine_diff_density_rms 0.047
_refine_ls_extinction_method none
_refine_ls_goodness_of_fit_ref 1.000
_refine_ls_hydrogen_treatment refall
_refine_ls_matrix_type full
_refine_ls_number_parameters 295
_refine_ls_number_reflns 4642
_refine_ls_number_restraints 0
_refine_ls_restrained_S_all 1.000
_refine_ls_R_factor_all 0.0416
_refine_ls_R_factor_gt 0.0368
_refine_ls_shift/su_max 0.001
_refine_ls_shift/su_mean 0.000
_refine_ls_structure_factor_coef Fsqd
_refine_ls_weighting_details 'w=1/[\s^2^(Fo^2^)+(0.01P)^2^+1.146P], P=(max(Fo^2^,0)+2Fc^2^)/3'
_refine_ls_weighting_scheme calc
_refine_ls_wR_factor_gt 0.0762
_refine_ls_wR_factor_ref 0.0778
_reflns_number_gt 4093
_reflns_number_total 4642
_reflns_threshold_expression >2sigma(I)
_cod_data_source_file ol301317a_si_003.cif
_cod_data_source_block 2041
_cod_depositor_comments
;
The following automatic conversions were performed:

'_symmetry_cell_setting' value 'Monoclinic' changed to 'monoclinic'
according to
/usr/data/users/saulius/automatic-downloads/retrospective/ACS/lib/dictionaries/cif_core.dic
dictionary named 'cif_core.dic' version 2.4.2 from 2011-04-26.

Automatic conversion script
Id: cif_fix_values 2281 2013-09-26 08:29:07Z andrius 
;
_cod_original_sg_symbol_H-M 'P 21/n'
_cod_database_code 1516101

loop_
_symmetry_equiv_pos_as_xyz
'x, y, z'
'-x+1/2, y+1/2, -z+1/2'
'-x, -y, -z'
'x-1/2, -y-1/2, z-1/2'

loop_
_atom_site_label
_atom_site_type_symbol
_atom_site_fract_x
_atom_site_fract_y
_atom_site_fract_z
_atom_site_U_iso_or_equiv
_atom_site_adp_type
_atom_site_occupancy
_atom_site_symmetry_multiplicity
_atom_site_calc_flag
C1 C 0.44192(8) 0.1602(2) 0.08243(6) 0.0216(2) Uani 1 1 d
H1A H 0.4894(10) 0.249(3) 0.0715(9) 0.034(2) Uiso 1 1 d
H1B H 0.3887(10) 0.197(3) 0.0458(9) 0.034(2) Uiso 1 1 d
H1C H 0.4507(10) -0.014(3) 0.0833(9) 0.034(2) Uiso 1 1 d
O1 O 0.43747(5) 0.22662(14) 0.15781(4) 0.01668(15) Uani 1 1 d
C2 C 0.40915(6) 0.45107(19) 0.16415(6) 0.01541(19) Uani 1 1 d
O2 O 0.38205(5) 0.58869(16) 0.11212(5) 0.02390(18) Uani 1 1 d
C3 C 0.41766(6) 0.51027(18) 0.24741(6) 0.01350(18) Uani 1 1 d
O3 O 0.37913(5) 0.73515(14) 0.25418(5) 0.01826(16) Uani 1 1 d
H3 H 0.3260(11) 0.720(3) 0.2394(9) 0.036(4) Uiso 1 1 d
C4 C 0.37620(6) 0.31757(18) 0.28781(6) 0.01436(18) Uani 1 1 d
O4 O 0.30468(5) 0.24487(14) 0.26055(4) 0.01930(16) Uani 1 1 d
C5 C 0.43594(6) 0.26554(19) 0.36573(6) 0.01506(18) Uani 1 1 d
H5A H 0.4627(8) 0.110(3) 0.3627(8) 0.020(2) Uiso 1 1 d
H5B H 0.4051(8) 0.254(3) 0.4035(8) 0.020(2) Uiso 1 1 d
C6 C 0.49924(6) 0.47660(18) 0.37910(5) 0.01272(17) Uani 1 1 d
H6 H 0.4696(8) 0.620(2) 0.3909(7) 0.016(3) Uiso 1 1 d
C7 C 0.51055(6) 0.52980(17) 0.29929(5) 0.01180(17) Uani 1 1 d
H7 H 0.5295(7) 0.697(2) 0.2954(7) 0.009(3) Uiso 1 1 d
C8 C 0.57283(6) 0.35508(18) 0.27861(5) 0.01237(17) Uani 1 1 d
O8 O 0.58787(5) 0.15712(13) 0.30903(4) 0.01623(15) Uani 1 1 d
C9 C 0.61582(6) 0.43396(18) 0.22064(5) 0.01299(18) Uani 1 1 d
C10 C 0.59820(6) 0.65379(19) 0.18131(6) 0.01604(19) Uani 1 1 d
H10 H 0.5593(9) 0.768(3) 0.1921(8) 0.023(3) Uiso 1 1 d
C11 C 0.63756(7) 0.7095(2) 0.12521(6) 0.0192(2) Uani 1 1 d
H11 H 0.6254(9) 0.862(3) 0.0986(8) 0.025(4) Uiso 1 1 d
C12 C 0.69531(7) 0.5496(2) 0.10910(6) 0.0210(2) Uani 1 1 d
H12 H 0.7231(9) 0.591(3) 0.0703(8) 0.027(4) Uiso 1 1 d
C13 C 0.71371(7) 0.3317(2) 0.14871(6) 0.0201(2) Uani 1 1 d
H13 H 0.7540(9) 0.222(3) 0.1380(8) 0.028(4) Uiso 1 1 d
C14 C 0.67432(6) 0.27424(19) 0.20408(6) 0.01615(19) Uani 1 1 d
H14 H 0.6859(8) 0.127(3) 0.2317(7) 0.018(3) Uiso 1 1 d
C15 C 0.58079(6) 0.45490(18) 0.44311(5) 0.01319(18) Uani 1 1 d
C16 C 0.63939(6) 0.64549(19) 0.45418(6) 0.01515(19) Uani 1 1 d
H16 H 0.6273(8) 0.782(3) 0.4200(7) 0.019(3) Uiso 1 1 d
C17 C 0.71306(7) 0.6430(2) 0.51506(6) 0.0173(2) Uani 1 1 d
H17 H 0.7519(9) 0.777(3) 0.5229(8) 0.023(4) Uiso 1 1 d
C18 C 0.72855(7) 0.4516(2) 0.56683(6) 0.0182(2) Uani 1 1 d
H18 H 0.7778(9) 0.452(3) 0.6109(8) 0.024(4) Uiso 1 1 d
C19 C 0.67137(7) 0.2604(2) 0.55600(6) 0.0182(2) Uani 1 1 d
H19 H 0.6820(8) 0.130(3) 0.5921(8) 0.021(3) Uiso 1 1 d
C20 C 0.59815(6) 0.26130(19) 0.49411(6) 0.01607(19) Uani 1 1 d
H20 H 0.5592(9) 0.126(3) 0.4873(8) 0.022(3) Uiso 1 1 d

loop_
_atom_site_aniso_label
_atom_site_aniso_U_11
_atom_site_aniso_U_22
_atom_site_aniso_U_33
_atom_site_aniso_U_23
_atom_site_aniso_U_13
_atom_site_aniso_U_12
C1 0.0227(5) 0.0273(6) 0.0148(5) -0.0034(4) 0.0054(4) 0.0011(4)
O1 0.0176(3) 0.0184(4) 0.0133(3) -0.0013(3) 0.0032(3) 0.0010(3)
C2 0.0095(4) 0.0188(5) 0.0163(4) -0.0002(4) 0.0011(3) -0.0010(3)
O2 0.0237(4) 0.0254(4) 0.0186(4) 0.0048(3) -0.0005(3) 0.0046(3)
C3 0.0101(4) 0.0139(4) 0.0159(4) -0.0006(3) 0.0028(3) 0.0010(3)
O3 0.0117(3) 0.0156(3) 0.0266(4) -0.0007(3) 0.0040(3) 0.0033(3)
C4 0.0121(4) 0.0134(4) 0.0184(5) -0.0024(4) 0.0057(3) 0.0008(3)
O4 0.0122(3) 0.0203(4) 0.0249(4) -0.0034(3) 0.0044(3) -0.0024(3)
C5 0.0129(4) 0.0166(4) 0.0166(4) 0.0005(4) 0.0056(4) -0.0024(4)
C6 0.0111(4) 0.0140(4) 0.0137(4) -0.0006(3) 0.0046(3) -0.0009(3)
C7 0.0096(4) 0.0129(4) 0.0129(4) -0.0003(3) 0.0032(3) -0.0001(3)
C8 0.0092(4) 0.0152(4) 0.0118(4) -0.0016(3) 0.0015(3) -0.0007(3)
O8 0.0168(3) 0.0153(3) 0.0171(3) 0.0020(3) 0.0057(3) 0.0024(3)
C9 0.0107(4) 0.0158(4) 0.0124(4) -0.0012(3) 0.0031(3) -0.0008(3)
C10 0.0162(5) 0.0167(5) 0.0156(4) 0.0000(4) 0.0052(4) 0.0011(4)
C11 0.0239(5) 0.0185(5) 0.0160(5) 0.0015(4) 0.0070(4) -0.0005(4)
C12 0.0229(5) 0.0256(5) 0.0178(5) -0.0006(4) 0.0110(4) -0.0020(4)
C13 0.0184(5) 0.0238(5) 0.0210(5) -0.0020(4) 0.0101(4) 0.0024(4)
C14 0.0148(4) 0.0173(5) 0.0168(5) -0.0003(4) 0.0052(4) 0.0018(4)
C15 0.0122(4) 0.0161(4) 0.0124(4) -0.0019(3) 0.0053(3) 0.0004(3)
C16 0.0150(4) 0.0168(5) 0.0142(4) 0.0000(4) 0.0050(3) -0.0012(4)
C17 0.0142(4) 0.0203(5) 0.0174(5) -0.0017(4) 0.0043(4) -0.0025(4)
C18 0.0142(4) 0.0233(5) 0.0161(5) -0.0009(4) 0.0027(4) 0.0023(4)
C19 0.0185(5) 0.0193(5) 0.0168(5) 0.0027(4) 0.0051(4) 0.0035(4)
C20 0.0159(4) 0.0160(5) 0.0171(5) -0.0001(4) 0.0061(4) -0.0004(4)

loop_
_atom_type_symbol
_atom_type_description
_atom_type_scat_dispersion_real
_atom_type_scat_dispersion_imag
_atom_type_scat_source
C C 0.0033 0.0016 'International Tables Vol C Tables 4.2.6.8 and 6.1.1.4'
H H 0.0000 0.0000 'International Tables Vol C Tables 4.2.6.8 and 6.1.1.4'
O O 0.0106 0.0060 'International Tables Vol C Tables 4.2.6.8 and 6.1.1.4'

loop_
_geom_angle_atom_site_label_1
_geom_angle_atom_site_label_2
_geom_angle_atom_site_label_3
_geom_angle
O1 C1 H1A 109.0(9)
O1 C1 H1B 109.2(9)
H1A C1 H1B 111.6(13)
O1 C1 H1C 106.3(9)
H1A C1 H1C 111.7(13)
H1B C1 H1C 108.8(13)
C2 O1 C1 115.40(8)
O2 C2 O1 125.07(10)
O2 C2 C3 124.49(10)
O1 C2 C3 110.43(8)
O3 C3 C2 111.05(8)
O3 C3 C7 105.77(8)
C2 C3 C7 114.85(8)
O3 C3 C4 106.79(8)
C2 C3 C4 113.65(8)
C7 C3 C4 104.03(8)
C3 O3 H3 109.5(12)
O4 C4 C5 128.42(10)
O4 C4 C3 122.39(9)
C5 C4 C3 108.91(8)
C4 C5 C6 103.61(8)
C4 C5 H5A 107.2(8)
C6 C5 H5A 112.4(8)
C4 C5 H5B 110.8(8)
C6 C5 H5B 113.8(8)
H5A C5 H5B 108.7(11)
C15 C6 C5 118.32(8)
C15 C6 C7 115.32(8)
C5 C6 C7 104.49(8)
C15 C6 H6 106.1(7)
C5 C6 H6 106.8(8)
C7 C6 H6 104.7(8)
C8 C7 C6 112.47(8)
C8 C7 C3 114.47(8)
C6 C7 C3 101.70(7)
C8 C7 H7 108.9(7)
C6 C7 H7 111.8(7)
C3 C7 H7 107.3(7)
O8 C8 C9 120.62(9)
O8 C8 C7 120.90(9)
C9 C8 C7 118.48(8)
C10 C9 C14 119.20(9)
C10 C9 C8 123.18(9)
C14 C9 C8 117.58(9)
C11 C10 C9 119.96(10)
C11 C10 H10 118.9(9)
C9 C10 H10 121.1(9)
C12 C11 C10 120.35(10)
C12 C11 H11 120.2(9)
C10 C11 H11 119.5(9)
C11 C12 C13 119.85(10)
C11 C12 H12 119.8(9)
C13 C12 H12 120.4(9)
C14 C13 C12 120.11(10)
C14 C13 H13 119.9(9)
C12 C13 H13 119.9(9)
C13 C14 C9 120.51(10)
C13 C14 H14 121.5(8)
C9 C14 H14 118.0(8)
C20 C15 C16 118.45(9)
C20 C15 C6 123.19(9)
C16 C15 C6 118.26(9)
C17 C16 C15 120.89(10)
C17 C16 H16 120.0(8)
C15 C16 H16 119.1(8)
C18 C17 C16 120.09(10)
C18 C17 H17 119.8(8)
C16 C17 H17 120.0(8)
C19 C18 C17 119.53(10)
C19 C18 H18 119.6(9)
C17 C18 H18 120.9(9)
C18 C19 C20 120.27(10)
C18 C19 H19 119.3(8)
C20 C19 H19 120.4(8)
C15 C20 C19 120.74(10)
C15 C20 H20 120.1(8)
C19 C20 H20 119.1(8)

loop_
_geom_bond_atom_site_label_1
_geom_bond_atom_site_label_2
_geom_bond_distance
C1 O1 1.4513(13)
C1 H1A 0.987(16)
C1 H1B 0.960(16)
C1 H1C 0.972(17)
O1 C2 1.3388(13)
C2 O2 1.2008(13)
C2 C3 1.5278(14)
C3 O3 1.4137(12)
C3 C7 1.5553(13)
C3 C4 1.5585(14)
O3 H3 0.841(17)
C4 O4 1.2071(12)
C4 C5 1.5125(14)
C5 C6 1.5333(14)
C5 H5A 0.975(14)
C5 H5B 0.971(14)
C6 C15 1.5136(13)
C6 C7 1.5545(13)
C6 H6 0.983(13)
C7 C8 1.5297(13)
C7 H7 0.980(12)
C8 O8 1.2186(12)
C8 C9 1.4984(13)
C9 C10 1.3979(14)
C9 C14 1.3993(14)
C10 C11 1.3963(14)
C10 H10 0.957(14)
C11 C12 1.3877(16)
C11 H11 0.963(15)
C12 C13 1.3917(16)
C12 H12 0.976(15)
C13 C14 1.3872(15)
C13 H13 0.959(15)
C14 H14 0.947(14)
C15 C20 1.3939(14)
C15 C16 1.4006(14)
C16 C17 1.3935(14)
C16 H16 0.964(14)
C17 C18 1.3934(15)
C17 H17 0.961(14)
C18 C19 1.3883(15)
C18 H18 0.968(14)
C19 C20 1.3989(14)
C19 H19 0.961(14)
C20 H20 0.967(14)

loop_
_geom_hbond_atom_site_label_D
_geom_hbond_atom_site_label_H
_geom_hbond_atom_site_label_A
_geom_hbond_distance_DH
_geom_hbond_distance_HA
_geom_hbond_distance_DA
_geom_hbond_angle_DHA
_geom_hbond_site_symmetry_A
O3 H3 O4 0.841(17) 2.153(17) 2.9556(11) 159.6(15) 2

loop_
_geom_torsion_atom_site_label_1
_geom_torsion_atom_site_label_2
_geom_torsion_atom_site_label_3
_geom_torsion_atom_site_label_4
_geom_torsion
C1 O1 C2 O2 5.91(14)
C1 O1 C2 C3 -173.02(8)
O2 C2 C3 O3 7.84(14)
O1 C2 C3 O3 -173.22(8)
O2 C2 C3 C7 -112.10(11)
O1 C2 C3 C7 66.84(11)
O2 C2 C3 C4 128.27(11)
O1 C2 C3 C4 -52.79(10)
O3 C3 C4 O4 73.12(12)
C2 C3 C4 O4 -49.68(13)
C7 C3 C4 O4 -175.29(9)
O3 C3 C4 C5 -101.23(9)
C2 C3 C4 C5 135.97(9)
C7 C3 C4 C5 10.36(10)
O4 C4 C5 C6 -158.43(10)
C3 C4 C5 C6 15.47(10)
C4 C5 C6 C15 -165.58(8)
C4 C5 C6 C7 -35.70(9)
C15 C6 C7 C8 50.77(11)
C5 C6 C7 C8 -80.87(9)
C15 C6 C7 C3 173.69(8)
C5 C6 C7 C3 42.05(9)
O3 C3 C7 C8 -157.55(8)
C2 C3 C7 C8 -34.72(12)
C4 C3 C7 C8 90.12(9)
O3 C3 C7 C6 80.91(9)
C2 C3 C7 C6 -156.26(8)
C4 C3 C7 C6 -31.42(9)
C6 C7 C8 O8 22.42(12)
C3 C7 C8 O8 -93.01(11)
C6 C7 C8 C9 -156.88(8)
C3 C7 C8 C9 87.70(10)
O8 C8 C9 C10 176.91(9)
C7 C8 C9 C10 -3.79(14)
O8 C8 C9 C14 -1.04(14)
C7 C8 C9 C14 178.26(8)
C14 C9 C10 C11 1.25(15)
C8 C9 C10 C11 -176.67(9)
C9 C10 C11 C12 -1.10(16)
C10 C11 C12 C13 0.41(17)
C11 C12 C13 C14 0.11(17)
C12 C13 C14 C9 0.06(16)
C10 C9 C14 C13 -0.74(15)
C8 C9 C14 C13 177.30(9)
C5 C6 C15 C20 -5.18(14)
C7 C6 C15 C20 -129.90(10)
C5 C6 C15 C16 178.60(9)
C7 C6 C15 C16 53.88(12)
C20 C15 C16 C17 -0.50(15)
C6 C15 C16 C17 175.90(9)
C15 C16 C17 C18 -1.24(16)
C16 C17 C18 C19 1.90(16)
C17 C18 C19 C20 -0.82(16)
C16 C15 C20 C19 1.59(15)
C6 C15 C20 C19 -174.63(9)
C18 C19 C20 C15 -0.94(16)
